data_4075736
loop_
_publ_author_name
'Suzuki, Noriyuki'
'Aihara, Naoto'
'Iwasaki, Masakazu'
'Saburi, Masahiko'
'Chihara, Teiji'

_publ_section_title
;
 Synthesis and Structure of Seven-Membered Metallacyclic Alkynes
;
_journal_issue 5
_journal_name_full Organometallics
_journal_page_first 791
_journal_paper_doi 10.1021/om0492449
_journal_volume 24
_journal_year 2005
_chemical_formula_moiety 'C26 H42 Si3 Zr '
_chemical_formula_sum 'C26 H42 Si3 Zr'
_chemical_formula_weight 530.09
_space_group_IT_number 15
_symmetry_cell_setting monoclinic
_symmetry_Int_Tables_number 15
_symmetry_space_group_name_Hall '-C 2yc'
_symmetry_space_group_name_H-M 'C 1 2/c 1'
_cell_angle_alpha 90
_cell_angle_beta 98.759(6)
_cell_angle_gamma 90
_cell_formula_units_Z 8
_cell_length_a 11.041(1)
_cell_length_b 19.729(3)
_cell_length_c 25.440(4)
_cell_measurement_reflns_used 23837
_cell_measurement_temperature 108.2
_cell_measurement_theta_max 27.3
_cell_measurement_theta_min 3.2
_cell_volume 5476.9(13)
_computing_cell_refinement PROCESS-AUTO
_computing_data_collection PROCESS-AUTO
_computing_data_reduction 'teXsan Ver. 1.11'
_computing_publication_material 'teXsan Ver. 1.11'
_computing_structure_refinement 'teXsan Ver. 1.10'
_computing_structure_solution SIR92
_diffrn_detector_area_resol_mean 10.00
_diffrn_measured_fraction_theta_full 0.9939
_diffrn_measured_fraction_theta_max 0.9939
_diffrn_measurement_device_type 'Rigaku RAXIS-RAPID Imaging Plate'
_diffrn_measurement_method \w
_diffrn_radiation_type 'Mo K\a'
_diffrn_radiation_wavelength 0.7107
_diffrn_reflns_av_R_equivalents 0.031
_diffrn_reflns_limit_h_max 14
_diffrn_reflns_limit_h_min -14
_diffrn_reflns_limit_k_max 25
_diffrn_reflns_limit_k_min -25
_diffrn_reflns_limit_l_max 32
_diffrn_reflns_limit_l_min -31
_diffrn_reflns_number 23662
_diffrn_reflns_theta_full 27.39
_diffrn_reflns_theta_max 27.39
_exptl_absorpt_coefficient_mu 0.544
_exptl_absorpt_correction_T_max 0.849
_exptl_absorpt_correction_T_min 0.530
_exptl_absorpt_correction_type multi-scan
_exptl_absorpt_process_details '(Higashi, 1995)'
_exptl_crystal_colour yellow
_exptl_crystal_density_diffrn 1.286
_exptl_crystal_density_method 'not measured'
_exptl_crystal_description block
_exptl_crystal_size_max 0.700
_exptl_crystal_size_mid 0.500
_exptl_crystal_size_min 0.300
_refine_diff_density_max 1.12
_refine_diff_density_min -0.49
_refine_ls_extinction_method none
_refine_ls_goodness_of_fit_ref 1.612
_refine_ls_number_parameters 319
_refine_ls_number_reflns 5726
_refine_ls_R_factor_gt 0.0396
_refine_ls_shift/su_max 0.0642
_refine_ls_structure_factor_coef Fsqd
_refine_ls_weighting_details 'w = 1/[\s^2^(Fo^2^) + (0.07800(Max(Fo^2^,0) + 2Fc^2^)/3)^2^]'
_refine_ls_weighting_scheme calc
_refine_ls_wR_factor_ref 0.1349
_reflns_number_gt 5726
_reflns_number_total 6189
_reflns_threshold_expression F^2^>2.0\s(F^2^)
_cod_data_source_file om0492449si20050111_014422.cif
_cod_data_source_block NA99A
_cod_original_cell_volume 5477(1)
_cod_original_formula_sum 'C26 H42 Si3 Zr '
_cod_database_code 4075736

loop_
_symmetry_equiv_pos_as_xyz
x,y,z
-x,y,1/2-z
-x,-y,-z
x,-y,1/2+z
1/2+x,1/2+y,z
1/2-x,1/2+y,1/2-z
1/2-x,1/2-y,-z
1/2+x,1/2-y,1/2+z

loop_
_atom_site_label
_atom_site_type_symbol
_atom_site_fract_x
_atom_site_fract_y
_atom_site_fract_z
_atom_site_U_iso_or_equiv
_atom_site_adp_type
_atom_site_occupancy
_atom_site_calc_flag
Zr Zr 0.46315(2) 0.31705(1) 0.107178(8) 0.01940(8) Uani 1.00 d
Si1 Si 0.18292(6) 0.45626(3) 0.07632(2) 0.0253(2) Uani 1.00 d
Si2 Si 0.68481(6) 0.51753(3) 0.17230(3) 0.0301(2) Uani 1.00 d
Si3 Si 0.79450(5) 0.25789(3) 0.14785(3) 0.0256(2) Uani 1.00 d
C1 C 0.2833(2) 0.3960(1) 0.11953(9) 0.0239(5) Uani 1.00 d
C2 C 0.3934(2) 0.4177(1) 0.14772(8) 0.0234(5) Uani 1.00 d
C3 C 0.5054(2) 0.4164(1) 0.16309(9) 0.0236(5) Uani 1.00 d
C4 C 0.6242(2) 0.4327(1) 0.19460(9) 0.0239(5) Uani 1.00 d
C5 C 0.7071(2) 0.3728(1) 0.18964(8) 0.0230(5) Uani 1.00 d
C6 C 0.6718(2) 0.3235(1) 0.15327(9) 0.0227(5) Uani 1.00 d
C7 C 0.8266(2) 0.3776(1) 0.22776(10) 0.0303(6) Uani 1.00 d
C8 C 0.0708(2) 0.4084(1) 0.0271(1) 0.0333(6) Uani 1.00 d
C9 C 0.0947(3) 0.5045(2) 0.1210(1) 0.0446(8) Uani 1.00 d
C10 C 0.2720(3) 0.5185(1) 0.0423(1) 0.0357(6) Uani 1.00 d
C11 C 0.5588(3) 0.5803(2) 0.1676(2) 0.085(1) Uani 1.00 d
C12 C 0.7359(4) 0.5067(2) 0.1065(1) 0.061(1) Uani 1.00 d
C13 C 0.8144(3) 0.5506(1) 0.2208(1) 0.0422(7) Uani 1.00 d
C14 C 0.9464(2) 0.2980(2) 0.1410(1) 0.0399(7) Uani 1.00 d
C15 C 0.8135(3) 0.1989(1) 0.2063(1) 0.0414(7) Uani 1.00 d
C16 C 0.7749(2) 0.2005(1) 0.0879(1) 0.0377(7) Uani 1.00 d
C17 C 0.5946(2) 0.3420(1) 0.03588(9) 0.0294(6) Uani 1.00 d
C18 C 0.5043(2) 0.3921(1) 0.03073(9) 0.0291(6) Uani 1.00 d
C19 C 0.3903(2) 0.3608(1) 0.01315(9) 0.0280(6) Uani 1.00 d
C20 C 0.4111(2) 0.2911(1) 0.00823(9) 0.0297(6) Uani 1.00 d
C21 C 0.5372(2) 0.2792(1) 0.02241(10) 0.0306(6) Uani 1.00 d
C22 C 0.4828(2) 0.2283(1) 0.18147(10) 0.0296(6) Uani 1.00 d
C23 C 0.3684(2) 0.2593(1) 0.1806(1) 0.0332(6) Uani 1.00 d
C24 C 0.2943(2) 0.2413(1) 0.1323(1) 0.0366(7) Uani 1.00 d
C25 C 0.3626(3) 0.1996(1) 0.1041(1) 0.0356(7) Uani 1.00 d
C26 C 0.4793(2) 0.1927(1) 0.1332(1) 0.0309(6) Uani 1.00 d
H1 H 0.233(3) 0.369(1) 0.141(1) 0.028(7) Uiso 1.00 calc
H4 H 0.615(2) 0.443(1) 0.228(1) 0.022(6) Uiso 1.00 calc
H7a H 0.8762 0.3392 0.2230 0.0389 Uiso 1.00 calc
H7b H 0.8692 0.4177 0.2207 0.0389 Uiso 1.00 calc
H7c H 0.8104 0.3785 0.2633 0.0389 Uiso 1.00 calc
H8a H 0.1131 0.3833 0.0041 0.0406 Uiso 1.00 calc
H8b H 0.0159 0.4393 0.0073 0.0406 Uiso 1.00 calc
H8c H 0.0249 0.3781 0.0459 0.0406 Uiso 1.00 calc
H9a H 0.0473 0.4748 0.1384 0.0549 Uiso 1.00 calc
H9b H 0.0425 0.5366 0.1004 0.0549 Uiso 1.00 calc
H9c H 0.1505 0.5289 0.1467 0.0549 Uiso 1.00 calc
H10a H 0.2172 0.5494 0.0218 0.0424 Uiso 1.00 calc
H10b H 0.3269 0.5429 0.0675 0.0424 Uiso 1.00 calc
H10c H 0.3175 0.4950 0.0187 0.0424 Uiso 1.00 calc
H11a H 0.4904 0.5648 0.1429 0.1042 Uiso 1.00 calc
H11b H 0.5338 0.5862 0.2014 0.1042 Uiso 1.00 calc
H11c H 0.5855 0.6227 0.1556 0.1042 Uiso 1.00 calc
H12a H 0.7655 0.5479 0.0944 0.0798 Uiso 1.00 calc
H12b H 0.8050 0.4743 0.1103 0.0798 Uiso 1.00 calc
H12c H 0.6735 0.4887 0.0813 0.0798 Uiso 1.00 calc
H13a H 0.8814 0.5195 0.2241 0.0539 Uiso 1.00 calc
H13b H 0.8410 0.5932 0.2090 0.0539 Uiso 1.00 calc
H13c H 0.7895 0.5563 0.2547 0.0539 Uiso 1.00 calc
H14a H 0.9389 0.3214 0.1076 0.0489 Uiso 1.00 calc
H14b H 0.9687 0.3293 0.1689 0.0489 Uiso 1.00 calc
H14c H 1.0071 0.2640 0.1418 0.0489 Uiso 1.00 calc
H15a H 0.8232 0.2238 0.2387 0.0516 Uiso 1.00 calc
H15b H 0.8810 0.1698 0.2057 0.0516 Uiso 1.00 calc
H15c H 0.7403 0.1712 0.2051 0.0516 Uiso 1.00 calc
H16a H 0.8408 0.1693 0.0901 0.0466 Uiso 1.00 calc
H16b H 0.7718 0.2266 0.0561 0.0466 Uiso 1.00 calc
H16c H 0.6996 0.1756 0.0859 0.0466 Uiso 1.00 calc
H17 H 0.682(3) 0.349(1) 0.045(1) 0.028(7) Uiso 1.00 calc
H18 H 0.518(2) 0.437(1) 0.036(1) 0.028(7) Uiso 1.00 calc
H19 H 0.317(3) 0.378(1) 0.006(1) 0.034(7) Uiso 1.00 calc
H20 H 0.354(3) 0.262(1) -0.003(1) 0.034(8) Uiso 1.00 calc
H21 H 0.570(3) 0.239(2) 0.025(1) 0.035(7) Uiso 1.00 calc
H22 H 0.545(3) 0.234(2) 0.211(1) 0.051(9) Uiso 1.00 calc
H23 H 0.350(3) 0.289(2) 0.206(1) 0.033(7) Uiso 1.00 calc
H24 H 0.209(3) 0.254(2) 0.121(1) 0.039(8) Uiso 1.00 calc
H25 H 0.334(3) 0.181(1) 0.070(1) 0.042(9) Uiso 1.00 calc
H26 H 0.543(3) 0.165(1) 0.124(1) 0.029(7) Uiso 1.00 calc

loop_
_atom_site_aniso_label
_atom_site_aniso_U_11
_atom_site_aniso_U_22
_atom_site_aniso_U_33
_atom_site_aniso_U_12
_atom_site_aniso_U_13
_atom_site_aniso_U_23
Zr 0.0182(2) 0.0215(2) 0.0183(2) -0.00032(7) 0.00222(10) -0.00031(6)
Si1 0.0254(3) 0.0256(3) 0.0234(3) 0.0040(2) -0.0015(2) 0.0007(2)
Si2 0.0268(3) 0.0235(3) 0.0366(4) 0.0023(2) -0.0062(3) -0.0059(3)
Si3 0.0214(3) 0.0255(3) 0.0307(3) 0.0052(2) 0.0061(3) 0.0016(2)
C1 0.021(1) 0.027(1) 0.023(1) 0.0001(8) 0.0011(8) 0.0017(8)
C2 0.027(1) 0.0236(10) 0.0199(10) 0.0055(8) 0.0039(8) -0.0012(8)
C3 0.0224(10) 0.027(1) 0.022(1) 0.0040(8) 0.0035(8) -0.0024(8)
C4 0.0209(10) 0.031(1) 0.0188(10) 0.0025(8) 0.0008(8) -0.0056(8)
C5 0.0203(10) 0.027(1) 0.0203(10) 0.0002(8) -0.0004(8) 0.0020(8)
C6 0.020(1) 0.0241(10) 0.024(1) 0.0009(8) 0.0025(9) 0.0019(8)
C7 0.026(1) 0.033(1) 0.029(1) 0.0030(9) -0.0050(9) -0.0018(9)
C8 0.028(1) 0.035(1) 0.033(1) 0.0010(10) -0.0058(10) 0.0025(10)
C9 0.047(2) 0.046(2) 0.040(1) 0.021(1) 0.005(1) 0.000(1)
C10 0.043(1) 0.027(1) 0.035(1) -0.001(1) 0.000(1) 0.0023(10)
C11 0.039(2) 0.031(2) 0.174(5) 0.008(1) -0.023(2) -0.015(2)
C12 0.097(3) 0.055(2) 0.033(1) -0.043(2) 0.011(2) -0.002(1)
C13 0.041(1) 0.036(1) 0.046(2) -0.005(1) -0.006(1) -0.009(1)
C14 0.026(1) 0.046(1) 0.049(2) 0.003(1) 0.011(1) -0.004(1)
C15 0.045(2) 0.036(1) 0.046(2) 0.020(1) 0.017(1) 0.012(1)
C16 0.030(1) 0.037(1) 0.048(2) 0.007(1) 0.012(1) -0.009(1)
C17 0.027(1) 0.042(1) 0.019(1) -0.009(1) 0.0054(9) -0.0014(9)
C18 0.035(1) 0.032(1) 0.020(1) -0.0069(10) 0.0051(9) 0.0010(9)
C19 0.029(1) 0.036(1) 0.0185(10) 0.0016(10) 0.0016(9) 0.0023(9)
C20 0.030(1) 0.036(1) 0.022(1) -0.006(1) 0.0031(9) -0.0061(9)
C21 0.035(1) 0.034(1) 0.025(1) 0.001(1) 0.0081(10) -0.0048(9)
C22 0.029(1) 0.032(1) 0.027(1) -0.0042(9) 0.0009(9) 0.0099(9)
C23 0.040(1) 0.029(1) 0.035(1) 0.002(1) 0.019(1) 0.008(1)
C24 0.023(1) 0.032(1) 0.054(2) -0.0035(10) 0.004(1) 0.018(1)
C25 0.045(2) 0.027(1) 0.032(1) -0.013(1) -0.002(1) 0.003(1)
C26 0.033(1) 0.023(1) 0.039(1) 0.0015(9) 0.013(1) 0.0044(9)

loop_
_atom_type_symbol
_atom_type_description
_atom_type_scat_dispersion_real
_atom_type_scat_dispersion_imag
_atom_type_scat_source
C C 0.003 0.002
;International Tables for Crystallography
(1992, Vol. C, Tables 4.2.6.8 and 6.1.1.1)
;
H H 0.000 0.000
;International Tables for Crystallography
(1992, Vol. C, Table 6.1.1.2)
;
Si Si 0.082 0.070
;International Tables for Crystallography
(1992, Vol. C, Tables 4.2.6.8 and 6.1.1.1)
;
Zr Zr -2.967 0.560
;International Tables for Crystallography
(1992, Vol. C, Tables 4.2.6.8 and 6.1.1.1)
;

loop_
_geom_angle_atom_site_label_1
_geom_angle_atom_site_label_2
_geom_angle_atom_site_label_3
_geom_angle
_geom_angle_publ_flag
C1 ZR C2 31.92(7) yes
C1 ZR C3 61.57(7) yes
C1 ZR C6 127.02(7) yes
C1 ZR C17 120.30(8) yes
C1 ZR C18 88.41(8) yes
C1 ZR C19 76.80(7) yes
C1 ZR C20 100.35(8) yes
C1 ZR C21 129.48(8) yes
C1 ZR C22 107.65(8) yes
C1 ZR C23 76.75(8) yes
C1 ZR C24 73.56(8) yes
C1 ZR C25 102.19(8) yes
C1 ZR C26 125.15(8) yes
C2 ZR C3 29.65(7) yes
C2 ZR C6 95.26(7) yes
C2 ZR C17 113.54(8) yes
C2 ZR C18 87.34(8) yes
C2 ZR C19 92.67(8) yes
C2 ZR C20 123.25(8) yes
C2 ZR C21 140.42(8) yes
C2 ZR C22 104.11(8) yes
C2 ZR C23 82.04(8) yes
C2 ZR C24 94.72(9) yes
C2 ZR C25 126.21(9) yes
C2 ZR C26 134.14(8) yes
C3 ZR C6 65.81(7) yes
C3 ZR C17 100.52(8) yes
C3 ZR C18 86.41(8) yes
C3 ZR C19 106.33(8) yes
C3 ZR C20 137.43(8) yes
C3 ZR C21 132.82(8) yes
C3 ZR C22 97.63(8) yes
C3 ZR C23 89.73(8) yes
C3 ZR C24 114.21(9) yes
C3 ZR C25 142.35(8) yes
C3 ZR C26 128.89(8) yes
C6 ZR C17 74.38(8) yes
C6 ZR C18 94.16(8) yes
C6 ZR C19 125.16(8) yes
C6 ZR C20 122.90(8) yes
C6 ZR C21 91.21(8) yes
C6 ZR C22 73.22(7) yes
C6 ZR C23 97.76(8) yes
C6 ZR C24 125.99(8) yes
C6 ZR C25 115.91(8) yes
C6 ZR C26 84.28(8) yes
C17 ZR C18 31.91(8) yes
C17 ZR C19 52.99(8) yes
C17 ZR C20 53.13(8) yes
C17 ZR C21 32.30(8) yes
C17 ZR C22 131.80(8) yes
C17 ZR C23 162.78(8) yes
C17 ZR C24 144.46(9) yes
C17 ZR C25 116.44(9) yes
C17 ZR C26 110.41(8) yes
C18 ZR C19 32.17(8) yes
C18 ZR C20 53.12(8) yes
C18 ZR C21 53.22(8) yes
C18 ZR C22 163.47(8) yes
C18 ZR C23 164.69(9) yes
C18 ZR C24 139.26(9) yes
C18 ZR C25 129.05(8) yes
C18 ZR C26 138.51(8) yes
C19 ZR C20 31.92(8) yes
C19 ZR C21 53.05(8) yes
C19 ZR C22 154.28(8) yes
C19 ZR C23 137.08(9) yes
C19 ZR C24 107.17(8) yes
C19 ZR C25 101.73(8) yes
C19 ZR C26 124.76(9) yes
C20 ZR C21 32.07(8) yes
C20 ZR C22 124.94(9) yes
C20 ZR C23 125.41(9) yes
C20 ZR C24 93.83(9) yes
C20 ZR C25 75.93(9) yes
C20 ZR C26 93.45(9) yes
C21 ZR C22 115.12(8) yes
C21 ZR C23 135.64(8) yes
C21 ZR C24 112.60(9) yes
C21 ZR C25 84.36(9) yes
C21 ZR C26 85.32(8) yes
C22 ZR C23 31.84(8) yes
C22 ZR C24 52.87(8) yes
C22 ZR C25 52.60(8) yes
C22 ZR C26 32.06(8) yes
C23 ZR C24 32.25(9) yes
C23 ZR C25 52.68(9) yes
C23 ZR C26 52.88(8) yes
C24 ZR C25 31.51(10) yes
C24 ZR C26 52.60(8) yes
C25 ZR C26 31.64(9) yes
C1 SI1 C8 110.2(1) yes
C1 SI1 C9 106.5(1) yes
C1 SI1 C10 112.6(1) yes
C8 SI1 C9 108.1(1) yes
C8 SI1 C10 111.2(1) yes
C9 SI1 C10 107.9(1) yes
C4 SI2 C11 108.0(2) yes
C4 SI2 C12 109.5(1) yes
C4 SI2 C13 112.2(1) yes
C11 SI2 C12 110.3(2) yes
C11 SI2 C13 107.6(2) yes
C12 SI2 C13 109.2(2) yes
C6 SI3 C14 112.1(1) yes
C6 SI3 C15 111.2(1) yes
C6 SI3 C16 118.3(1) yes
C14 SI3 C15 109.9(1) yes
C14 SI3 C16 99.8(1) yes
C15 SI3 C16 104.7(1) yes
ZR C1 SI1 135.4(1) yes
ZR C1 C2 67.5(1) yes
ZR C1 C3 56.23(6) yes
SI1 C1 C2 120.3(2) yes
SI1 C1 C3 126.7(1) yes
C2 C1 C3 11.3(1) yes
ZR C2 C1 80.6(1) yes
ZR C2 C3 75.5(1) yes
ZR C2 C4 86.41(8) yes
C1 C2 C3 156.1(2) yes
C1 C2 C4 166.9(2) yes
C3 C2 C4 11.2(1) yes
ZR C3 C1 62.20(7) yes
ZR C3 C2 74.8(1) yes
ZR C3 C4 125.1(1) yes
ZR C3 C5 87.87(9) yes
ZR C3 C6 57.09(7) yes
C1 C3 C2 12.6(1) yes
C1 C3 C4 171.3(2) yes
C1 C3 C5 148.8(1) yes
C1 C3 C6 119.0(1) yes
C2 C3 C4 159.3(2) yes
C2 C3 C5 160.1(2) yes
C2 C3 C6 131.4(2) yes
C4 C3 C5 37.4(1) yes
C4 C3 C6 68.0(1) yes
C5 C3 C6 30.89(8) yes
SI2 C4 C2 108.5(1) yes
SI2 C4 C3 110.7(2) yes
SI2 C4 C5 114.5(1) yes
SI2 C4 C6 121.6(1) yes
SI2 C4 C7 98.3(1) yes
C2 C4 C3 9.49(10) yes
C2 C4 C5 115.2(1) yes
C2 C4 C6 87.92(10) yes
C2 C4 C7 147.6(1) yes
C3 C4 C5 106.6(2) yes
C3 C4 C6 78.9(1) yes
C3 C4 C7 139.9(2) yes
C5 C4 C6 28.1(1) yes
C5 C4 C7 34.0(1) yes
C6 C4 C7 62.14(9) yes
C3 C5 C4 36.1(1) yes
C3 C5 C6 84.7(1) yes
C3 C5 C7 147.3(2) yes
C4 C5 C6 120.2(2) yes
C4 C5 C7 112.1(2) yes
C6 C5 C7 127.7(2) yes
ZR C6 SI3 124.5(1) yes
ZR C6 C3 57.10(7) yes
ZR C6 C4 90.18(9) yes
ZR C6 C5 121.3(2) yes
ZR C6 C7 148.3(1) yes
SI3 C6 C3 178.3(1) yes
SI3 C6 C4 145.3(1) yes
SI3 C6 C5 113.9(2) yes
SI3 C6 C7 86.3(1) yes
C3 C6 C4 33.08(7) yes
C3 C6 C5 64.4(1) yes
C3 C6 C7 92.06(10) yes
C4 C6 C5 31.7(1) yes
C4 C6 C7 59.38(9) yes
C5 C6 C7 27.7(1) yes
C4 C7 C5 33.9(1) yes
C4 C7 C6 58.48(8) yes
C5 C7 C6 24.6(1) yes
ZR C17 C18 74.1(1) yes
ZR C17 C19 63.90(8) yes
ZR C17 C20 63.65(8) yes
ZR C17 C21 73.6(1) yes
C18 C17 C19 36.2(1) yes
C18 C17 C20 72.2(2) yes
C18 C17 C21 108.1(2) yes
C19 C17 C20 35.95(10) yes
C19 C17 C21 71.9(2) yes
C20 C17 C21 36.0(1) yes
ZR C18 C17 74.0(1) yes
ZR C18 C19 74.5(1) yes
ZR C18 C20 63.61(8) yes
ZR C18 C21 63.23(8) yes
C17 C18 C19 108.1(2) yes
C17 C18 C20 72.1(2) yes
C17 C18 C21 36.2(1) yes
C19 C18 C20 36.0(1) yes
C19 C18 C21 71.9(2) yes
C20 C18 C21 35.95(10) yes
ZR C19 C17 63.11(8) yes
ZR C19 C18 73.3(1) yes
ZR C19 C20 73.7(1) yes
ZR C19 C21 62.96(8) yes
C17 C19 C18 35.7(1) yes
C17 C19 C20 72.1(2) yes
C17 C19 C21 36.16(10) yes
C18 C19 C20 107.8(2) yes
C18 C19 C21 71.9(2) yes
C20 C19 C21 35.9(1) yes
ZR C20 C17 63.22(8) yes
ZR C20 C18 63.27(8) yes
ZR C20 C19 74.4(1) yes
ZR C20 C21 73.4(1) yes
C17 C20 C18 35.7(1) yes
C17 C20 C19 72.0(2) yes
C17 C20 C21 36.2(1) yes
C18 C20 C19 36.2(1) yes
C18 C20 C21 71.9(2) yes
C19 C20 C21 108.1(2) yes
ZR C21 C17 74.1(1) yes
ZR C21 C18 63.56(8) yes
ZR C21 C19 64.00(8) yes
ZR C21 C20 74.6(1) yes
C17 C21 C18 35.7(1) yes
C17 C21 C19 71.9(2) yes
C17 C21 C20 107.9(2) yes
C18 C21 C19 36.21(10) yes
C18 C21 C20 72.1(2) yes
C19 C21 C20 35.9(1) yes
ZR C22 C23 73.5(1) yes
ZR C22 C24 63.21(8) yes
ZR C22 C25 63.76(9) yes
ZR C22 C26 73.1(1) yes
C23 C22 C24 36.3(2) yes
C23 C22 C25 71.9(2) yes
C23 C22 C26 107.4(2) yes
C24 C22 C25 35.5(1) yes
C24 C22 C26 71.1(2) yes
C25 C22 C26 35.6(1) yes
ZR C23 C22 74.7(1) yes
ZR C23 C24 73.9(1) yes
ZR C23 C25 64.08(9) yes
ZR C23 C26 63.44(8) yes
C22 C23 C24 107.8(2) yes
C22 C23 C25 72.2(2) yes
C22 C23 C26 36.4(1) yes
C24 C23 C25 35.6(2) yes
C24 C23 C26 71.3(2) yes
C25 C23 C26 35.8(1) yes
ZR C24 C22 63.92(8) yes
ZR C24 C23 73.9(1) yes
ZR C24 C25 75.0(1) yes
ZR C24 C26 63.58(8) yes
C22 C24 C23 35.9(1) yes
C22 C24 C25 72.1(2) yes
C22 C24 C26 36.3(1) yes
C23 C24 C25 108.1(2) yes
C23 C24 C26 72.2(2) yes
C25 C24 C26 35.9(1) yes
ZR C25 C22 63.64(9) yes
ZR C25 C23 63.24(9) yes
ZR C25 C24 73.5(1) yes
ZR C25 C26 73.2(1) yes
C22 C25 C23 36.0(1) yes
C22 C25 C24 72.3(2) yes
C22 C25 C26 36.1(1) yes
C23 C25 C24 36.4(1) yes
C23 C25 C26 72.0(2) yes
C24 C25 C26 108.4(2) yes
ZR C26 C22 74.8(1) yes
ZR C26 C23 63.68(8) yes
ZR C26 C24 63.82(9) yes
ZR C26 C25 75.1(1) yes
C22 C26 C23 36.2(1) yes
C22 C26 C24 72.7(2) yes
C22 C26 C25 108.4(2) yes
C23 C26 C24 36.5(1) yes
C23 C26 C25 72.2(2) yes
C24 C26 C25 35.8(2) yes

loop_
_geom_bond_atom_site_label_1
_geom_bond_atom_site_label_2
_geom_bond_distance
_geom_bond_publ_flag
ZR C1 2.580(2) yes
ZR C2 2.417(2) yes
ZR C3 2.425(2) yes
ZR C6 2.424(2) yes
ZR C17 2.538(2) yes
ZR C18 2.539(2) yes
ZR C19 2.555(2) yes
ZR C20 2.547(2) yes
ZR C21 2.532(2) yes
ZR C22 2.562(2) yes
ZR C23 2.546(2) yes
ZR C24 2.546(2) yes
ZR C25 2.565(2) yes
ZR C26 2.541(2) yes
SI1 C1 1.866(2) yes
SI1 C8 1.877(3) yes
SI1 C9 1.867(3) yes
SI1 C10 1.866(3) yes
SI2 C4 1.920(3) yes
SI2 C11 1.852(3) yes
SI2 C12 1.858(3) yes
SI2 C13 1.859(3) yes
SI3 C6 1.893(2) yes
SI3 C14 1.886(3) yes
SI3 C15 1.874(3) yes
SI3 C16 1.885(3) yes
C1 C2 1.383(3) yes
C2 C3 1.239(3) yes
C3 C4 1.465(3) yes
C4 C5 1.512(3) yes
C5 C6 1.358(3) yes
C5 C7 1.517(3) yes
C17 C18 1.395(4) yes
C17 C21 1.410(4) yes
C18 C19 1.412(4) yes
C19 C20 1.403(4) yes
C20 C21 1.403(4) yes
C22 C23 1.401(4) yes
C22 C26 1.409(4) yes
C23 C24 1.414(4) yes
C24 C25 1.388(4) yes
C25 C26 1.392(4) yes

loop_
_geom_contact_atom_site_label_1
_geom_contact_atom_site_label_2
_geom_contact_distance
ZR C1 2.580(2)
ZR C17 2.538(2)
ZR C18 2.539(2)
ZR C19 2.555(2)
ZR C20 2.547(2)
ZR C21 2.532(2)
ZR C22 2.562(2)
ZR C23 2.546(2)
ZR C24 2.546(2)
ZR C25 2.565(2)
ZR C26 2.541(2)
C1 C3 2.565(3)
C2 C4 2.660(3)
C3 C6 2.634(3)
C4 C7 2.513(3)
C6 C7 2.582(3)

loop_
_geom_torsion_atom_site_label_1
_geom_torsion_atom_site_label_2
_geom_torsion_atom_site_label_3
_geom_torsion_atom_site_label_4
_geom_torsion
_geom_torsion_publ_flag
ZR C1 SI1 C8 73.4(2) yes
ZR C1 SI1 C9 -169.6(2) yes
ZR C1 SI1 C10 -51.4(2) yes
ZR C1 C2 C3 3.2(5) yes
ZR C1 C2 C4 -6.8(7) yes
ZR C1 C3 C2 -176.5(6) yes
ZR C1 C3 C4 -148(1) yes
ZR C1 C3 C5 -17.9(2) yes
ZR C1 C3 C6 -6.07(9) yes
ZR C2 C1 SI1 -130.6(1) yes
ZR C2 C1 C3 -3.2(5) yes
ZR C2 C3 C1 3.2(5) yes
ZR C2 C3 C4 -165.1(7) yes
ZR C2 C3 C5 -30.5(5) yes
ZR C2 C3 C6 -8.0(2) yes
ZR C2 C4 SI2 119.22(10) yes
ZR C2 C4 C3 14.4(6) yes
ZR C2 C4 C5 -10.6(2) yes
ZR C2 C4 C6 -3.55(8) yes
ZR C2 C4 C7 -25.1(2) yes
ZR C3 C1 SI1 -124.8(1) yes
ZR C3 C1 C2 176.5(6) yes
ZR C3 C2 C1 -3.2(5) yes
ZR C3 C2 C4 165.1(7) yes
ZR C3 C4 SI2 119.1(1) yes
ZR C3 C4 C2 -162.4(8) yes
ZR C3 C4 C5 -5.9(2) yes
ZR C3 C4 C6 -0.7(2) yes
ZR C3 C4 C7 -14.3(3) yes
ZR C3 C5 C4 175.2(2) yes
ZR C3 C5 C6 4.7(1) yes
ZR C3 C5 C7 -168.1(3) yes
ZR C3 C6 SI3 -170(4) yes
ZR C3 C6 C4 179.3(1) yes
ZR C3 C6 C5 -174.5(2) yes
ZR C3 C6 C7 -172.2(1) yes
ZR C6 SI3 C14 136.8(1) yes
ZR C6 SI3 C15 -99.7(2) yes
ZR C6 SI3 C16 21.5(2) yes
ZR C6 C3 C1 6.40(10) yes
ZR C6 C3 C2 9.2(2) yes
ZR C6 C3 C4 -179.3(1) yes
ZR C6 C3 C5 174.5(2) yes
ZR C6 C4 SI2 -107.0(1) yes
ZR C6 C4 C2 3.53(8) yes
ZR C6 C4 C3 0.6(1) yes
ZR C6 C4 C5 169.8(2) yes
ZR C6 C4 C7 170.7(1) yes
ZR C6 C5 C3 -5.4(2) yes
ZR C6 C5 C4 -11.9(3) yes
ZR C6 C5 C7 169.6(2) yes
ZR C6 C7 C4 -18.0(2) yes
ZR C6 C7 C5 -17.0(3) yes
ZR C17 C18 C19 -67.3(2) yes
ZR C17 C18 C20 -66.85(8) yes
ZR C17 C18 C21 -66.3(2) yes
ZR C17 C19 C18 98.8(2) yes
ZR C17 C19 C20 -80.4(1) yes
ZR C17 C19 C21 -80.2(1) yes
ZR C17 C20 C18 80.7(1) yes
ZR C17 C20 C19 81.2(1) yes
ZR C17 C20 C21 -98.5(2) yes
ZR C17 C21 C18 66.7(2) yes
ZR C17 C21 C19 67.27(8) yes
ZR C17 C21 C20 67.5(2) yes
ZR C18 C17 C19 67.3(2) yes
ZR C18 C17 C20 66.85(8) yes
ZR C18 C17 C21 66.3(2) yes
ZR C18 C19 C17 -66.9(2) yes
ZR C18 C19 C20 -66.2(2) yes
ZR C18 C19 C21 -66.34(8) yes
ZR C18 C20 C17 -80.6(1) yes
ZR C18 C20 C19 100.2(2) yes
ZR C18 C20 C21 -80.1(1) yes
ZR C18 C21 C17 -99.6(2) yes
ZR C18 C21 C19 81.4(1) yes
ZR C18 C21 C20 81.2(1) yes
ZR C19 C17 C18 -98.8(2) yes
ZR C19 C17 C20 80.4(1) yes
ZR C19 C17 C21 80.2(1) yes
ZR C19 C18 C17 66.9(2) yes
ZR C19 C18 C20 66.2(2) yes
ZR C19 C18 C21 66.34(8) yes
ZR C19 C20 C17 -66.37(8) yes
ZR C19 C20 C18 -65.9(2) yes
ZR C19 C20 C21 -66.2(2) yes
ZR C19 C21 C17 -80.7(1) yes
ZR C19 C21 C18 -80.1(1) yes
ZR C19 C21 C20 99.7(2) yes
ZR C20 C17 C18 -80.7(1) yes
ZR C20 C17 C19 -81.2(1) yes
ZR C20 C17 C21 98.5(2) yes
ZR C20 C18 C17 80.6(1) yes
ZR C20 C18 C19 -100.2(2) yes
ZR C20 C18 C21 80.1(1) yes
ZR C20 C19 C17 66.37(8) yes
ZR C20 C19 C18 65.9(2) yes
ZR C20 C19 C21 66.2(2) yes
ZR C20 C21 C17 -67.1(2) yes
ZR C20 C21 C18 -66.65(7) yes
ZR C20 C21 C19 -66.8(2) yes
ZR C21 C17 C18 -66.7(2) yes
ZR C21 C17 C19 -67.27(8) yes
ZR C21 C17 C20 -67.5(2) yes
ZR C21 C18 C17 99.6(2) yes
ZR C21 C18 C19 -81.4(1) yes
ZR C21 C18 C20 -81.2(1) yes
ZR C21 C19 C17 80.7(1) yes
ZR C21 C19 C18 80.1(1) yes
ZR C21 C19 C20 -99.7(2) yes
ZR C21 C20 C17 67.1(2) yes
ZR C21 C20 C18 66.65(7) yes
ZR C21 C20 C19 66.8(2) yes
ZR C22 C23 C24 67.1(2) yes
ZR C22 C23 C25 67.17(8) yes
ZR C22 C23 C26 65.8(2) yes
ZR C22 C24 C23 -98.5(2) yes
ZR C22 C24 C25 81.6(1) yes
ZR C22 C24 C26 80.2(1) yes
ZR C22 C25 C23 -80.1(1) yes
ZR C22 C25 C24 -79.9(1) yes
ZR C22 C25 C26 97.7(2) yes
ZR C22 C26 C23 -66.0(2) yes
ZR C22 C26 C24 -66.79(8) yes
ZR C22 C26 C25 -68.2(2) yes
ZR C23 C22 C24 -67.1(2) yes
ZR C23 C22 C25 -67.17(8) yes
ZR C23 C22 C26 -65.8(2) yes
ZR C23 C24 C22 67.6(2) yes
ZR C23 C24 C25 67.8(2) yes
ZR C23 C24 C26 66.82(8) yes
ZR C23 C25 C22 81.3(1) yes
ZR C23 C25 C24 -98.5(2) yes
ZR C23 C25 C26 79.9(1) yes
ZR C23 C26 C22 100.4(2) yes
ZR C23 C26 C24 -80.9(1) yes
ZR C23 C26 C25 -81.8(1) yes
ZR C24 C22 C23 98.5(2) yes
ZR C24 C22 C25 -81.6(1) yes
ZR C24 C22 C26 -80.2(1) yes
ZR C24 C23 C22 -67.6(2) yes
ZR C24 C23 C25 -67.8(2) yes
ZR C24 C23 C26 -66.82(8) yes
ZR C24 C25 C22 66.94(8) yes
ZR C24 C25 C23 67.1(2) yes
ZR C24 C25 C26 65.5(2) yes
ZR C24 C26 C22 81.2(1) yes
ZR C24 C26 C23 80.4(1) yes
ZR C24 C26 C25 -101.1(2) yes
ZR C25 C22 C23 80.1(1) yes
ZR C25 C22 C24 79.9(1) yes
ZR C25 C22 C26 -97.7(2) yes
ZR C25 C23 C22 -81.3(1) yes
ZR C25 C23 C24 98.5(2) yes
ZR C25 C23 C26 -79.9(1) yes
ZR C25 C24 C22 -66.94(8) yes
ZR C25 C24 C23 -67.1(2) yes
ZR C25 C24 C26 -65.5(2) yes
ZR C25 C26 C22 68.0(2) yes
ZR C25 C26 C23 66.64(8) yes
ZR C25 C26 C24 65.6(2) yes
ZR C26 C22 C23 66.0(2) yes
ZR C26 C22 C24 66.79(8) yes
ZR C26 C22 C25 68.2(2) yes
ZR C26 C23 C22 -100.4(2) yes
ZR C26 C23 C24 80.9(1) yes
ZR C26 C23 C25 81.8(1) yes
ZR C26 C24 C22 -81.2(1) yes
ZR C26 C24 C23 -80.4(1) yes
ZR C26 C24 C25 101.1(2) yes
ZR C26 C25 C22 -68.0(2) yes
ZR C26 C25 C23 -66.64(8) yes
ZR C26 C25 C24 -65.6(2) yes
SI1 C1 ZR C2 111.0(2) yes
SI1 C1 ZR C3 110.2(2) yes
SI1 C1 ZR C6 117.5(2) yes
SI1 C1 ZR C17 24.6(2) yes
SI1 C1 ZR C18 23.4(2) yes
SI1 C1 ZR C19 -6.9(2) yes
SI1 C1 ZR C20 -28.6(2) yes
SI1 C1 ZR C21 -13.5(2) yes
SI1 C1 ZR C22 -160.6(2) yes
SI1 C1 ZR C23 -152.8(2) yes
SI1 C1 ZR C24 -119.5(2) yes
SI1 C1 ZR C25 -106.3(2) yes
SI1 C1 ZR C26 -130.3(2) yes
SI1 C1 C2 C3 -127.4(5) yes
SI1 C1 C2 C4 -137.4(7) yes
SI1 C1 C3 C2 58.8(6) yes
SI1 C1 C3 C4 86(1) yes
SI1 C1 C3 C5 -142.7(2) yes
SI1 C1 C3 C6 -130.8(1) yes
SI2 C4 C2 C1 125.9(7) yes
SI2 C4 C2 C3 104.8(7) yes
SI2 C4 C3 C1 -95(1) yes
SI2 C4 C3 C2 -78.5(7) yes
SI2 C4 C3 C5 125.0(2) yes
SI2 C4 C3 C6 119.8(1) yes
SI2 C4 C5 C3 -122.7(2) yes
SI2 C4 C5 C6 -111.7(2) yes
SI2 C4 C5 C7 67.0(2) yes
SI2 C4 C6 SI3 72.9(3) yes
SI2 C4 C6 C3 -107.6(2) yes
SI2 C4 C6 C5 83.1(2) yes
SI2 C4 C6 C7 82.3(1) yes
SI2 C4 C7 C5 -122.2(2) yes
SI2 C4 C7 C6 -121.5(1) yes
SI3 C6 ZR C1 172.7(1) yes
SI3 C6 ZR C2 176.1(1) yes
SI3 C6 ZR C3 179.7(2) yes
SI3 C6 ZR C17 -70.9(1) yes
SI3 C6 ZR C18 -96.2(1) yes
SI3 C6 ZR C19 -86.9(1) yes
SI3 C6 ZR C20 -48.2(2) yes
SI3 C6 ZR C21 -43.0(1) yes
SI3 C6 ZR C22 73.0(1) yes
SI3 C6 ZR C23 93.5(1) yes
SI3 C6 ZR C24 76.4(2) yes
SI3 C6 ZR C25 41.4(2) yes
SI3 C6 ZR C26 42.2(1) yes
SI3 C6 C3 C1 -164(4) yes
SI3 C6 C3 C2 -161(4) yes
SI3 C6 C3 C4 10(4) yes
SI3 C6 C3 C5 3(4) yes
SI3 C6 C4 C2 -176.5(2) yes
SI3 C6 C4 C3 -179.5(2) yes
SI3 C6 C4 C5 -10.2(3) yes
SI3 C6 C4 C7 -9.4(2) yes
SI3 C6 C5 C3 -179.9(1) yes
SI3 C6 C5 C4 173.7(2) yes
SI3 C6 C5 C7 -4.8(3) yes
SI3 C6 C7 C4 174.7(1) yes
SI3 C6 C7 C5 175.6(3) yes
C1 ZR C2 C3 -178.7(2) yes
C1 ZR C2 C4 178.5(2) yes
C1 ZR C3 C2 0.8(1) yes
C1 ZR C3 C4 174.4(2) yes
C1 ZR C3 C5 170.8(1) yes
C1 ZR C3 C6 173.67(9) yes
C1 ZR C6 C3 -7.0(1) yes
C1 ZR C6 C4 -7.3(1) yes
C1 ZR C6 C5 -1.1(2) yes
C1 ZR C6 C7 8.1(2) yes
C1 ZR C17 C18 -2.1(2) yes
C1 ZR C17 C19 -39.5(1) yes
C1 ZR C17 C20 -79.7(1) yes
C1 ZR C17 C21 -117.0(2) yes
C1 ZR C18 C17 178.1(1) yes
C1 ZR C18 C19 -67.4(1) yes
C1 ZR C18 C20 -104.22(10) yes
C1 ZR C18 C21 -144.59(10) yes
C1 ZR C19 C17 145.7(1) yes
C1 ZR C19 C18 108.6(2) yes
C1 ZR C19 C20 -136.5(1) yes
C1 ZR C19 C21 -173.6(1) yes
C1 ZR C20 C17 120.3(1) yes
C1 ZR C20 C18 80.1(1) yes
C1 ZR C20 C19 42.9(1) yes
C1 ZR C20 C21 157.8(2) yes
C1 ZR C21 C17 85.4(2) yes
C1 ZR C21 C18 48.6(1) yes
C1 ZR C21 C19 8.1(1) yes
C1 ZR C21 C20 -28.8(2) yes
C1 ZR C22 C23 14.5(2) yes
C1 ZR C22 C24 52.2(1) yes
C1 ZR C22 C25 92.1(1) yes
C1 ZR C22 C26 129.1(1) yes
C1 ZR C23 C22 -165.8(2) yes
C1 ZR C23 C24 80.1(2) yes
C1 ZR C23 C25 116.9(1) yes
C1 ZR C23 C26 156.9(1) yes
C1 ZR C24 C22 -128.3(1) yes
C1 ZR C24 C23 -91.1(2) yes
C1 ZR C24 C25 154.5(2) yes
C1 ZR C24 C26 -168.9(1) yes
C1 ZR C25 C22 -103.0(1) yes
C1 ZR C25 C23 -62.6(1) yes
C1 ZR C25 C24 -24.9(2) yes
C1 ZR C25 C26 -140.5(2) yes
C1 ZR C26 C22 -64.8(2) yes
C1 ZR C26 C23 -27.8(1) yes
C1 ZR C26 C24 13.0(1) yes
C1 ZR C26 C25 49.4(2) yes
C1 C2 ZR C3 178.7(2) yes
C1 C2 ZR C6 -174.8(1) yes
C1 C2 ZR C17 110.0(1) yes
C1 C2 ZR C18 91.3(1) yes
C1 C2 ZR C19 59.5(1) yes
C1 C2 ZR C20 49.8(2) yes
C1 C2 ZR C21 86.9(2) yes
C1 C2 ZR C22 -100.8(1) yes
C1 C2 ZR C23 -77.7(1) yes
C1 C2 ZR C24 -48.0(1) yes
C1 C2 ZR C25 -47.1(2) yes
C1 C2 ZR C26 -87.7(2) yes
C1 C2 C3 C4 -168.4(5) yes
C1 C2 C3 C5 -33.7(10) yes
C1 C2 C3 C6 -11.2(7) yes
C1 C2 C4 C3 21.1(9) yes
C1 C2 C4 C5 -3.9(8) yes
C1 C2 C4 C6 3.2(8) yes
C1 C2 C4 C7 -18.4(9) yes
C1 C3 ZR C2 -0.8(1) yes
C1 C3 ZR C6 -173.67(9) yes
C1 C3 ZR C17 118.88(9) yes
C1 C3 ZR C18 90.13(9) yes
C1 C3 ZR C19 64.58(9) yes
C1 C3 ZR C20 73.3(1) yes
C1 C3 ZR C21 119.0(1) yes
C1 C3 ZR C22 -105.98(9) yes
C1 C3 ZR C23 -75.04(9) yes
C1 C3 ZR C24 -53.39(10) yes
C1 C3 ZR C25 -72.0(1) yes
C1 C3 ZR C26 -113.9(1) yes
C1 C3 C2 C4 168.4(5) yes
C1 C3 C4 C2 -16.9(7) yes
C1 C3 C4 C5 139(1) yes
C1 C3 C4 C6 144(1) yes
C1 C3 C4 C7 131(1) yes
C1 C3 C5 C4 -169.1(3) yes
C1 C3 C5 C6 20.4(3) yes
C1 C3 C5 C7 -152.3(3) yes
C1 C3 C6 C4 -174.3(2) yes
C1 C3 C6 C5 -168.1(2) yes
C1 C3 C6 C7 -165.8(1) yes
C2 ZR C1 C3 0.7(1) yes
C2 ZR C3 C4 173.6(3) yes
C2 ZR C3 C5 170.0(2) yes
C2 ZR C3 C6 172.9(2) yes
C2 ZR C6 C3 -3.53(8) yes
C2 ZR C6 C4 -3.90(9) yes
C2 ZR C6 C5 2.3(2) yes
C2 ZR C6 C7 11.5(2) yes
C2 ZR C17 C18 -37.3(2) yes
C2 ZR C17 C19 -74.6(1) yes
C2 ZR C17 C20 -114.9(1) yes
C2 ZR C17 C21 -152.1(1) yes
C2 ZR C18 C17 146.2(1) yes
C2 ZR C18 C19 -99.3(2) yes
C2 ZR C18 C20 -136.1(1) yes
C2 ZR C18 C21 -176.5(1) yes
C2 ZR C19 C17 117.75(10) yes
C2 ZR C19 C18 80.7(2) yes
C2 ZR C19 C20 -164.4(1) yes
C2 ZR C19 C21 158.51(10) yes
C2 ZR C20 C17 96.0(1) yes
C2 ZR C20 C18 55.9(1) yes
C2 ZR C20 C19 18.7(2) yes
C2 ZR C20 C21 133.6(2) yes
C2 ZR C21 C17 42.3(2) yes
C2 ZR C21 C18 5.5(2) yes
C2 ZR C21 C19 -35.1(2) yes
C2 ZR C21 C20 -71.9(2) yes
C2 ZR C22 C23 47.5(2) yes
C2 ZR C22 C24 85.2(1) yes
C2 ZR C22 C25 125.1(1) yes
C2 ZR C22 C26 162.1(1) yes
C2 ZR C23 C22 -133.8(2) yes
C2 ZR C23 C24 112.2(2) yes
C2 ZR C23 C25 149.0(1) yes
C2 ZR C23 C26 -171.0(1) yes
C2 ZR C24 C22 -104.1(1) yes
C2 ZR C24 C23 -67.0(2) yes
C2 ZR C24 C25 178.7(2) yes
C2 ZR C24 C26 -144.7(1) yes
C2 ZR C25 C22 -79.7(1) yes
C2 ZR C25 C23 -39.3(1) yes
C2 ZR C25 C24 -1.6(2) yes
C2 ZR C25 C26 -117.2(2) yes
C2 ZR C26 C22 -24.5(2) yes
C2 ZR C26 C23 12.5(2) yes
C2 ZR C26 C24 53.3(2) yes
C2 ZR C26 C25 89.7(2) yes
C2 C1 ZR C3 -0.7(1) yes
C2 C1 ZR C6 6.5(2) yes
C2 C1 ZR C17 -86.4(1) yes
C2 C1 ZR C18 -87.5(1) yes
C2 C1 ZR C19 -117.8(1) yes
C2 C1 ZR C20 -139.5(1) yes
C2 C1 ZR C21 -124.5(1) yes
C2 C1 ZR C22 88.5(1) yes
C2 C1 ZR C23 96.3(1) yes
C2 C1 ZR C24 129.5(1) yes
C2 C1 ZR C25 142.8(1) yes
C2 C1 ZR C26 118.7(1) yes
C2 C1 SI1 C8 161.2(2) yes
C2 C1 SI1 C9 -81.8(2) yes
C2 C1 SI1 C10 36.4(2) yes
C2 C1 C3 C4 28(1) yes
C2 C1 C3 C5 158.6(7) yes
C2 C1 C3 C6 170.4(6) yes
C2 C3 ZR C6 -172.9(2) yes
C2 C3 ZR C17 119.7(2) yes
C2 C3 ZR C18 90.9(2) yes
C2 C3 ZR C19 65.4(2) yes
C2 C3 ZR C20 74.1(2) yes
C2 C3 ZR C21 119.8(2) yes
C2 C3 ZR C22 -105.2(2) yes
C2 C3 ZR C23 -74.2(2) yes
C2 C3 ZR C24 -52.6(2) yes
C2 C3 ZR C25 -71.2(2) yes
C2 C3 ZR C26 -113.1(2) yes
C2 C3 C4 C5 156.5(6) yes
C2 C3 C4 C6 161.7(7) yes
C2 C3 C4 C7 148.1(6) yes
C2 C3 C5 C4 -155.5(6) yes
C2 C3 C5 C6 34.0(6) yes
C2 C3 C5 C7 -138.7(5) yes
C2 C3 C6 C4 -171.5(3) yes
C2 C3 C6 C5 -165.3(3) yes
C2 C3 C6 C7 -163.0(2) yes
C2 C4 SI2 C11 37.9(2) yes
C2 C4 SI2 C12 -82.2(2) yes
C2 C4 SI2 C13 156.4(1) yes
C2 C4 C3 C5 -156.5(6) yes
C2 C4 C3 C6 -161.7(7) yes
C2 C4 C5 C3 4.2(1) yes
C2 C4 C5 C6 15.1(3) yes
C2 C4 C5 C7 -166.2(2) yes
C2 C4 C6 C3 3.0(1) yes
C2 C4 C6 C5 -166.3(2) yes
C2 C4 C6 C7 -167.1(1) yes
C2 C4 C7 C5 23.8(3) yes
C2 C4 C7 C6 24.5(2) yes
C3 ZR C2 C4 -2.9(1) yes
C3 ZR C6 C4 -0.36(8) yes
C3 ZR C6 C5 5.9(2) yes
C3 ZR C6 C7 15.0(2) yes
C3 ZR C17 C18 -65.2(1) yes
C3 ZR C17 C19 -102.61(10) yes
C3 ZR C17 C20 -142.8(1) yes
C3 ZR C17 C21 179.9(2) yes
C3 ZR C18 C17 116.5(1) yes
C3 ZR C18 C19 -129.0(2) yes
C3 ZR C18 C20 -165.8(1) yes
C3 ZR C18 C21 153.8(1) yes
C3 ZR C19 C17 90.99(10) yes
C3 ZR C19 C18 53.9(2) yes
C3 ZR C19 C20 168.8(1) yes
C3 ZR C19 C21 131.75(10) yes
C3 ZR C20 C17 61.4(1) yes
C3 ZR C20 C18 21.2(1) yes
C3 ZR C20 C19 -16.0(2) yes
C3 ZR C20 C21 98.9(2) yes
C3 ZR C21 C17 -0.1(2) yes
C3 ZR C21 C18 -36.9(1) yes
C3 ZR C21 C19 -77.4(1) yes
C3 ZR C21 C20 -114.3(2) yes
C3 ZR C22 C23 77.0(2) yes
C3 ZR C22 C24 114.7(1) yes
C3 ZR C22 C25 154.6(1) yes
C3 ZR C22 C26 -168.4(1) yes
C3 ZR C23 C22 -105.0(2) yes
C3 ZR C23 C24 140.9(2) yes
C3 ZR C23 C25 177.7(1) yes
C3 ZR C23 C26 -142.3(1) yes
C3 ZR C24 C22 -80.9(1) yes
C3 ZR C24 C23 -43.8(2) yes
C3 ZR C24 C25 -158.1(2) yes
C3 ZR C24 C26 -121.5(1) yes
C3 ZR C25 C22 -44.2(2) yes
C3 ZR C25 C23 -3.8(2) yes
C3 ZR C25 C24 33.9(2) yes
C3 ZR C25 C26 -81.7(2) yes
C3 ZR C26 C22 14.8(2) yes
C3 ZR C26 C23 51.8(1) yes
C3 ZR C26 C24 92.7(1) yes
C3 ZR C26 C25 129.1(2) yes
C3 C1 ZR C6 7.2(1) yes
C3 C1 ZR C17 -85.64(10) yes
C3 C1 ZR C18 -86.78(9) yes
C3 C1 ZR C19 -117.10(9) yes
C3 C1 ZR C20 -138.80(9) yes
C3 C1 ZR C21 -123.7(1) yes
C3 C1 ZR C22 89.21(9) yes
C3 C1 ZR C23 97.01(9) yes
C3 C1 ZR C24 130.24(10) yes
C3 C1 ZR C25 143.52(9) yes
C3 C1 ZR C26 119.5(1) yes
C3 C1 SI1 C8 150.0(1) yes
C3 C1 SI1 C9 -93.0(2) yes
C3 C1 SI1 C10 25.2(2) yes
C3 C1 C2 C4 -10.0(4) yes
C3 C2 ZR C6 6.5(2) yes
C3 C2 ZR C17 -68.7(2) yes
C3 C2 ZR C18 -87.4(2) yes
C3 C2 ZR C19 -119.2(2) yes
C3 C2 ZR C20 -128.9(1) yes
C3 C2 ZR C21 -91.8(2) yes
C3 C2 ZR C22 80.5(2) yes
C3 C2 ZR C23 103.6(2) yes
C3 C2 ZR C24 133.4(2) yes
C3 C2 ZR C25 134.2(2) yes
C3 C2 ZR C26 93.6(2) yes
C3 C2 C4 C5 -25.0(6) yes
C3 C2 C4 C6 -17.9(6) yes
C3 C2 C4 C7 -39.5(7) yes
C3 C4 SI2 C11 47.7(2) yes
C3 C4 SI2 C12 -72.4(2) yes
C3 C4 SI2 C13 166.2(2) yes
C3 C4 C5 C6 11.0(3) yes
C3 C4 C5 C7 -170.3(2) yes
C3 C4 C6 C5 -169.3(3) yes
C3 C4 C6 C7 -170.1(2) yes
C3 C4 C7 C5 14.5(3) yes
C3 C4 C7 C6 15.2(2) yes
C3 C5 C4 C6 -11.0(3) yes
C3 C5 C4 C7 170.3(2) yes
C3 C5 C6 C4 6.5(2) yes
C3 C5 C6 C7 -175.1(3) yes
C3 C5 C7 C4 -10.6(2) yes
C3 C5 C7 C6 170.9(5) yes
C3 C6 ZR C17 109.47(9) yes
C3 C6 ZR C18 84.17(8) yes
C3 C6 ZR C19 93.48(10) yes
C3 C6 ZR C20 132.14(10) yes
C3 C6 ZR C21 137.38(9) yes
C3 C6 ZR C22 -106.71(9) yes
C3 C6 ZR C23 -86.19(8) yes
C3 C6 ZR C24 -103.3(1) yes
C3 C6 ZR C25 -138.31(9) yes
C3 C6 ZR C26 -137.45(8) yes
C3 C6 SI3 C14 -52(4) yes
C3 C6 SI3 C15 70(4) yes
C3 C6 SI3 C16 -168(4) yes
C3 C6 C4 C5 169.3(3) yes
C3 C6 C4 C7 170.1(2) yes
C3 C6 C5 C4 -6.5(2) yes
C3 C6 C5 C7 175.1(3) yes
C3 C6 C7 C4 -5.38(9) yes
C3 C6 C7 C5 -4.5(2) yes
C4 C2 ZR C6 3.65(8) yes
C4 C2 ZR C17 -71.59(10) yes
C4 C2 ZR C18 -90.28(9) yes
C4 C2 ZR C19 -122.02(8) yes
C4 C2 ZR C20 -131.79(9) yes
C4 C2 ZR C21 -94.7(1) yes
C4 C2 ZR C22 77.64(9) yes
C4 C2 ZR C23 100.78(9) yes
C4 C2 ZR C24 130.50(9) yes
C4 C2 ZR C25 131.33(10) yes
C4 C2 ZR C26 90.8(1) yes
C4 C2 C3 C5 134(1) yes
C4 C2 C3 C6 157.2(8) yes
C4 C3 ZR C6 0.8(2) yes
C4 C3 ZR C17 -66.7(2) yes
C4 C3 ZR C18 -95.4(2) yes
C4 C3 ZR C19 -121.0(2) yes
C4 C3 ZR C20 -112.3(2) yes
C4 C3 ZR C21 -66.6(2) yes
C4 C3 ZR C22 68.4(2) yes
C4 C3 ZR C23 99.4(2) yes
C4 C3 ZR C24 121.0(2) yes
C4 C3 ZR C25 102.4(2) yes
C4 C3 ZR C26 60.6(2) yes
C4 C3 C5 C6 -170.5(2) yes
C4 C3 C5 C7 16.8(3) yes
C4 C3 C6 C5 6.2(2) yes
C4 C3 C6 C7 8.5(1) yes
C4 C5 C3 C6 170.5(2) yes
C4 C5 C6 C7 178.5(4) yes
C4 C5 C7 C6 -178.6(3) yes
C4 C6 ZR C17 109.11(10) yes
C4 C6 ZR C18 83.81(9) yes
C4 C6 ZR C19 93.1(1) yes
C4 C6 ZR C20 131.77(10) yes
C4 C6 ZR C21 137.01(9) yes
C4 C6 ZR C22 -107.07(10) yes
C4 C6 ZR C23 -86.56(9) yes
C4 C6 ZR C24 -103.6(1) yes
C4 C6 ZR C25 -138.67(9) yes
C4 C6 ZR C26 -137.82(9) yes
C4 C6 SI3 C14 -43.1(2) yes
C4 C6 SI3 C15 80.3(2) yes
C4 C6 SI3 C16 -158.5(2) yes
C4 C6 C3 C5 -6.2(2) yes
C4 C6 C5 C7 -178.5(4) yes
C4 C6 C7 C5 0.9(2) yes
C4 C7 C5 C6 178.6(3) yes
C4 C7 C6 C5 -0.9(2) yes
C5 C3 ZR C6 -2.84(8) yes
C5 C3 ZR C17 -70.29(10) yes
C5 C3 ZR C18 -99.04(9) yes
C5 C3 ZR C19 -124.59(9) yes
C5 C3 ZR C20 -115.9(1) yes
C5 C3 ZR C21 -70.2(1) yes
C5 C3 ZR C22 64.85(9) yes
C5 C3 ZR C23 95.79(9) yes
C5 C3 ZR C24 117.44(9) yes
C5 C3 ZR C25 98.8(1) yes
C5 C3 ZR C26 57.0(1) yes
C5 C3 C4 C6 5.2(1) yes
C5 C3 C4 C7 -8.4(2) yes
C5 C3 C6 C7 2.3(1) yes
C5 C4 SI2 C11 168.1(2) yes
C5 C4 SI2 C12 48.0(2) yes
C5 C4 SI2 C13 -73.4(2) yes
C5 C4 C3 C6 -5.2(1) yes
C5 C4 C6 C7 -0.8(2) yes
C5 C4 C7 C6 0.7(2) yes
C5 C6 ZR C17 115.3(2) yes
C5 C6 ZR C18 90.0(2) yes
C5 C6 ZR C19 99.3(2) yes
C5 C6 ZR C20 138.0(2) yes
C5 C6 ZR C21 143.2(2) yes
C5 C6 ZR C22 -100.9(2) yes
C5 C6 ZR C23 -80.3(2) yes
C5 C6 ZR C24 -97.4(2) yes
C5 C6 ZR C25 -132.5(2) yes
C5 C6 ZR C26 -131.6(2) yes
C5 C6 SI3 C14 -49.0(2) yes
C5 C6 SI3 C15 74.5(2) yes
C5 C6 SI3 C16 -164.3(2) yes
C5 C6 C4 C7 0.8(2) yes
C5 C7 C4 C6 -0.7(2) yes
C6 ZR C17 C18 -126.3(2) yes
C6 ZR C17 C19 -163.6(1) yes
C6 ZR C17 C20 156.1(1) yes
C6 ZR C17 C21 118.9(2) yes
C6 ZR C18 C17 51.1(1) yes
C6 ZR C18 C19 165.6(1) yes
C6 ZR C18 C20 128.77(10) yes
C6 ZR C18 C21 88.40(10) yes
C6 ZR C19 C17 19.4(1) yes
C6 ZR C19 C18 -17.6(2) yes
C6 ZR C19 C20 97.2(1) yes
C6 ZR C19 C21 60.2(1) yes
C6 ZR C20 C17 -27.6(1) yes
C6 ZR C20 C18 -67.8(1) yes
C6 ZR C20 C19 -105.0(1) yes
C6 ZR C20 C21 9.9(2) yes
C6 ZR C21 C17 -57.5(2) yes
C6 ZR C21 C18 -94.29(10) yes
C6 ZR C21 C19 -134.82(9) yes
C6 ZR C21 C20 -171.7(2) yes
C6 ZR C22 C23 138.8(2) yes
C6 ZR C22 C24 176.5(1) yes
C6 ZR C22 C25 -143.6(1) yes
C6 ZR C22 C26 -106.6(2) yes
C6 ZR C23 C22 -39.5(2) yes
C6 ZR C23 C24 -153.6(2) yes
C6 ZR C23 C25 -116.8(1) yes
C6 ZR C23 C26 -76.7(1) yes
C6 ZR C24 C22 -4.1(1) yes
C6 ZR C24 C23 33.0(2) yes
C6 ZR C24 C25 -81.3(2) yes
C6 ZR C24 C26 -44.7(1) yes
C6 ZR C25 C22 39.2(1) yes
C6 ZR C25 C23 79.5(1) yes
C6 ZR C25 C24 117.2(2) yes
C6 ZR C25 C26 1.6(2) yes
C6 ZR C26 C22 67.2(1) yes
C6 ZR C26 C23 104.2(1) yes
C6 ZR C26 C24 145.1(1) yes
C6 ZR C26 C25 -178.5(2) yes
C6 C3 ZR C17 -67.45(9) yes
C6 C3 ZR C18 -96.19(8) yes
C6 C3 ZR C19 -121.75(8) yes
C6 C3 ZR C20 -113.0(1) yes
C6 C3 ZR C21 -67.4(1) yes
C6 C3 ZR C22 67.69(8) yes
C6 C3 ZR C23 98.63(9) yes
C6 C3 ZR C24 120.28(9) yes
C6 C3 ZR C25 101.6(1) yes
C6 C3 ZR C26 59.8(1) yes
C6 C3 C4 C7 -13.6(2) yes
C6 C3 C5 C7 -172.7(4) yes
C6 C4 SI2 C11 137.2(2) yes
C6 C4 SI2 C12 17.1(2) yes
C6 C4 SI2 C13 -104.3(2) yes
C6 C4 C5 C7 178.7(3) yes
C6 C5 C4 C7 -178.7(3) yes
C7 C4 SI2 C11 -160.5(2) yes
C7 C4 SI2 C12 79.4(2) yes
C7 C4 SI2 C13 -42.0(1) yes
C7 C6 ZR C17 124.5(2) yes
C7 C6 ZR C18 99.2(2) yes
C7 C6 ZR C19 108.5(2) yes
C7 C6 ZR C20 147.2(2) yes
C7 C6 ZR C21 152.4(2) yes
C7 C6 ZR C22 -91.7(2) yes
C7 C6 ZR C23 -71.2(2) yes
C7 C6 ZR C24 -88.2(2) yes
C7 C6 ZR C25 -123.3(2) yes
C7 C6 ZR C26 -122.4(2) yes
C7 C6 SI3 C14 -51.2(1) yes
C7 C6 SI3 C15 72.2(1) yes
C7 C6 SI3 C16 -166.6(1) yes
C17 ZR C18 C19 114.5(2) yes
C17 ZR C18 C20 77.6(2) yes
C17 ZR C18 C21 37.3(1) yes
C17 ZR C19 C18 -37.0(1) yes
C17 ZR C19 C20 77.8(2) yes
C17 ZR C19 C21 40.8(1) yes
C17 ZR C20 C18 -40.2(1) yes
C17 ZR C20 C19 -77.4(2) yes
C17 ZR C20 C21 37.5(1) yes
C17 ZR C21 C18 -36.8(1) yes
C17 ZR C21 C19 -77.3(2) yes
C17 ZR C21 C20 -114.2(2) yes
C17 ZR C22 C23 -171.5(1) yes
C17 ZR C22 C24 -133.8(1) yes
C17 ZR C22 C25 -93.9(1) yes
C17 ZR C22 C26 -56.9(2) yes
C17 ZR C23 C22 21.9(4) yes
C17 ZR C23 C24 -92.1(3) yes
C17 ZR C23 C25 -55.4(3) yes
C17 ZR C23 C26 -15.3(3) yes
C17 ZR C24 C22 112.2(2) yes
C17 ZR C24 C23 149.4(2) yes
C17 ZR C24 C25 35.1(2) yes
C17 ZR C24 C26 71.6(2) yes
C17 ZR C25 C22 123.8(1) yes
C17 ZR C25 C23 164.2(1) yes
C17 ZR C25 C24 -158.1(2) yes
C17 ZR C25 C26 86.3(2) yes
C17 ZR C26 C22 138.2(1) yes
C17 ZR C26 C23 175.2(1) yes
C17 ZR C26 C24 -143.9(1) yes
C17 ZR C26 C25 -107.6(2) yes
C17 C18 ZR C19 -114.5(2) yes
C17 C18 ZR C20 -77.6(2) yes
C17 C18 ZR C21 -37.3(1) yes
C17 C18 ZR C22 11.7(4) yes
C17 C18 ZR C23 -167.8(3) yes
C17 C18 ZR C24 -119.6(2) yes
C17 C18 ZR C25 -77.4(2) yes
C17 C18 ZR C26 -34.9(2) yes
C17 C18 C19 C20 0.7(2) yes
C17 C18 C19 C21 0.6(2) yes
C17 C18 C20 C19 -179.3(2) yes
C17 C18 C20 C21 0.5(2) yes
C17 C18 C21 C19 -179.0(3) yes
C17 C18 C21 C20 -179.2(3) yes
C17 C19 ZR C18 37.0(1) yes
C17 C19 ZR C20 -77.8(2) yes
C17 C19 ZR C21 -40.8(1) yes
C17 C19 ZR C22 -111.0(2) yes
C17 C19 ZR C23 -161.1(1) yes
C17 C19 ZR C24 -146.5(1) yes
C17 C19 ZR C25 -114.4(1) yes
C17 C19 ZR C26 -90.5(1) yes
C17 C19 C18 C20 -0.7(2) yes
C17 C19 C18 C21 -0.6(2) yes
C17 C19 C20 C18 0.5(2) yes
C17 C19 C20 C21 0.2(2) yes
C17 C19 C21 C18 0.6(2) yes
C17 C19 C21 C20 -179.7(3) yes
C17 C20 ZR C18 40.2(1) yes
C17 C20 ZR C19 77.4(2) yes
C17 C20 ZR C21 -37.5(1) yes
C17 C20 ZR C22 -119.5(1) yes
C17 C20 ZR C23 -158.7(1) yes
C17 C20 ZR C24 -165.8(1) yes
C17 C20 ZR C25 -139.6(1) yes
C17 C20 ZR C26 -113.1(1) yes
C17 C20 C18 C19 179.3(2) yes
C17 C20 C18 C21 -0.5(2) yes
C17 C20 C19 C18 -0.5(2) yes
C17 C20 C19 C21 -0.2(2) yes
C17 C20 C21 C18 0.5(2) yes
C17 C20 C21 C19 0.3(3) yes
C17 C21 ZR C18 36.8(1) yes
C17 C21 ZR C19 77.3(2) yes
C17 C21 ZR C20 114.2(2) yes
C17 C21 ZR C22 -129.5(2) yes
C17 C21 ZR C23 -159.9(1) yes
C17 C21 ZR C24 172.3(1) yes
C17 C21 ZR C25 -173.4(2) yes
C17 C21 ZR C26 -141.7(2) yes
C17 C21 C18 C19 179.0(3) yes
C17 C21 C18 C20 179.2(3) yes
C17 C21 C19 C18 -0.6(2) yes
C17 C21 C19 C20 179.7(3) yes
C17 C21 C20 C18 -0.5(2) yes
C17 C21 C20 C19 -0.3(3) yes
C18 ZR C17 C19 -37.4(1) yes
C18 ZR C17 C20 -77.6(2) yes
C18 ZR C17 C21 -114.9(2) yes
C18 ZR C19 C20 114.9(2) yes
C18 ZR C19 C21 77.8(2) yes
C18 ZR C20 C19 -37.2(1) yes
C18 ZR C20 C21 77.7(2) yes
C18 ZR C21 C19 -40.5(1) yes
C18 ZR C21 C20 -77.4(2) yes
C18 ZR C22 C23 -179.7(2) yes
C18 ZR C22 C24 -142.1(3) yes
C18 ZR C22 C25 -102.2(3) yes
C18 ZR C22 C26 -65.2(3) yes
C18 ZR C23 C22 179.7(3) yes
C18 ZR C23 C24 65.6(4) yes
C18 ZR C23 C25 102.4(3) yes
C18 ZR C23 C26 142.5(3) yes
C18 ZR C24 C22 164.5(1) yes
C18 ZR C24 C23 -158.4(1) yes
C18 ZR C24 C25 87.3(2) yes
C18 ZR C24 C26 123.9(1) yes
C18 ZR C25 C22 159.0(1) yes
C18 ZR C25 C23 -160.6(1) yes
C18 ZR C25 C24 -122.9(2) yes
C18 ZR C25 C26 121.5(2) yes
C18 ZR C26 C22 157.1(1) yes
C18 ZR C26 C23 -166.0(1) yes
C18 ZR C26 C24 -125.1(1) yes
C18 ZR C26 C25 -88.7(2) yes
C18 C17 ZR C19 37.4(1) yes
C18 C17 ZR C20 77.6(2) yes
C18 C17 ZR C21 114.9(2) yes
C18 C17 ZR C22 -175.6(1) yes
C18 C17 ZR C23 169.1(3) yes
C18 C17 ZR C24 102.6(2) yes
C18 C17 ZR C25 122.2(1) yes
C18 C17 ZR C26 156.1(1) yes
C18 C17 C19 C20 -179.3(2) yes
C18 C17 C19 C21 -179.0(3) yes
C18 C17 C20 C19 0.5(2) yes
C18 C17 C20 C21 -179.2(3) yes
C18 C17 C21 C19 0.6(2) yes
C18 C17 C21 C20 0.8(3) yes
C18 C19 ZR C20 -114.9(2) yes
C18 C19 ZR C21 -77.8(2) yes
C18 C19 ZR C22 -148.1(2) yes
C18 C19 ZR C23 161.9(1) yes
C18 C19 ZR C24 176.5(1) yes
C18 C19 ZR C25 -151.4(2) yes
C18 C19 ZR C26 -127.5(1) yes
C18 C19 C17 C20 179.3(2) yes
C18 C19 C17 C21 179.0(3) yes
C18 C19 C20 C21 -0.2(3) yes
C18 C19 C21 C20 179.8(3) yes
C18 C20 ZR C19 37.2(1) yes
C18 C20 ZR C21 -77.7(2) yes
C18 C20 ZR C22 -159.7(1) yes
C18 C20 ZR C23 161.1(1) yes
C18 C20 ZR C24 154.0(1) yes
C18 C20 ZR C25 -179.8(1) yes
C18 C20 ZR C26 -153.2(1) yes
C18 C20 C17 C19 -0.5(2) yes
C18 C20 C17 C21 179.2(3) yes
C18 C20 C19 C21 0.2(3) yes
C18 C20 C21 C19 -0.2(2) yes
C18 C21 ZR C19 40.5(1) yes
C18 C21 ZR C20 77.4(2) yes
C18 C21 ZR C22 -166.28(10) yes
C18 C21 ZR C23 163.3(1) yes
C18 C21 ZR C24 135.5(1) yes
C18 C21 ZR C25 149.8(1) yes
C18 C21 ZR C26 -178.4(1) yes
C18 C21 C17 C19 -0.6(2) yes
C18 C21 C17 C20 -0.8(3) yes
C18 C21 C19 C20 -179.8(3) yes
C18 C21 C20 C19 0.2(2) yes
C19 ZR C17 C20 -40.2(1) yes
C19 ZR C17 C21 -77.5(2) yes
C19 ZR C18 C20 -36.8(1) yes
C19 ZR C18 C21 -77.2(2) yes
C19 ZR C20 C21 114.9(2) yes
C19 ZR C21 C20 -36.9(1) yes
C19 ZR C22 C23 -81.7(2) yes
C19 ZR C22 C24 -44.0(2) yes
C19 ZR C22 C25 -4.2(2) yes
C19 ZR C22 C26 32.9(3) yes
C19 ZR C23 C22 140.9(2) yes
C19 ZR C23 C24 26.8(2) yes
C19 ZR C23 C25 63.6(1) yes
C19 ZR C23 C26 103.7(1) yes
C19 ZR C24 C22 161.59(10) yes
C19 ZR C24 C23 -161.2(1) yes
C19 ZR C24 C25 84.4(2) yes
C19 ZR C24 C26 121.0(1) yes
C19 ZR C25 C22 178.16(10) yes
C19 ZR C25 C23 -141.5(1) yes
C19 ZR C25 C24 -103.8(2) yes
C19 ZR C25 C26 140.6(2) yes
C19 ZR C26 C22 -163.3(1) yes
C19 ZR C26 C23 -126.4(1) yes
C19 ZR C26 C24 -85.5(1) yes
C19 ZR C26 C25 -49.1(2) yes
C19 C17 ZR C20 40.2(1) yes
C19 C17 ZR C21 77.5(2) yes
C19 C17 ZR C22 147.1(1) yes
C19 C17 ZR C23 131.8(3) yes
C19 C17 ZR C24 65.2(2) yes
C19 C17 ZR C25 84.8(1) yes
C19 C17 ZR C26 118.8(1) yes
C19 C17 C18 C20 0.5(2) yes
C19 C17 C18 C21 1.0(3) yes
C19 C17 C20 C21 -179.7(3) yes
C19 C17 C21 C20 0.2(2) yes
C19 C18 ZR C20 36.8(1) yes
C19 C18 ZR C21 77.2(2) yes
C19 C18 ZR C22 126.2(3) yes
C19 C18 ZR C23 -53.3(4) yes
C19 C18 ZR C24 -5.2(2) yes
C19 C18 ZR C25 37.1(2) yes
C19 C18 ZR C26 79.6(2) yes
C19 C18 C17 C20 -0.5(2) yes
C19 C18 C17 C21 -1.0(3) yes
C19 C18 C20 C21 179.8(3) yes
C19 C18 C21 C20 -0.1(2) yes
C19 C20 ZR C21 -114.9(2) yes
C19 C20 ZR C22 163.2(1) yes
C19 C20 ZR C23 123.9(1) yes
C19 C20 ZR C24 116.9(1) yes
C19 C20 ZR C25 143.0(2) yes
C19 C20 ZR C26 169.6(1) yes
C19 C20 C17 C21 179.7(3) yes
C19 C20 C18 C21 -179.8(3) yes
C19 C21 ZR C20 36.9(1) yes
C19 C21 ZR C22 153.19(10) yes
C19 C21 ZR C23 122.8(1) yes
C19 C21 ZR C24 95.0(1) yes
C19 C21 ZR C25 109.3(1) yes
C19 C21 ZR C26 141.0(1) yes
C19 C21 C17 C20 -0.2(2) yes
C19 C21 C18 C20 0.1(2) yes
C20 ZR C17 C21 -37.3(1) yes
C20 ZR C18 C21 -40.4(1) yes
C20 ZR C19 C21 -37.1(1) yes
C20 ZR C22 C23 -102.4(2) yes
C20 ZR C22 C24 -64.7(1) yes
C20 ZR C22 C25 -24.8(1) yes
C20 ZR C22 C26 12.2(2) yes
C20 ZR C23 C22 100.8(2) yes
C20 ZR C23 C24 -13.3(2) yes
C20 ZR C23 C25 23.5(1) yes
C20 ZR C23 C26 63.5(1) yes
C20 ZR C24 C22 132.0(1) yes
C20 ZR C24 C23 169.2(2) yes
C20 ZR C24 C25 54.9(2) yes
C20 ZR C24 C26 91.4(1) yes
C20 ZR C25 C22 159.2(1) yes
C20 ZR C25 C23 -160.4(1) yes
C20 ZR C25 C24 -122.7(2) yes
C20 ZR C25 C26 121.7(2) yes
C20 ZR C26 C22 -170.0(1) yes
C20 ZR C26 C23 -133.0(1) yes
C20 ZR C26 C24 -92.2(1) yes
C20 ZR C26 C25 -55.8(2) yes
C20 C17 ZR C21 37.3(1) yes
C20 C17 ZR C22 106.8(1) yes
C20 C17 ZR C23 91.5(3) yes
C20 C17 ZR C24 25.0(2) yes
C20 C17 ZR C25 44.6(1) yes
C20 C17 ZR C26 78.5(1) yes
C20 C17 C18 C21 0.5(2) yes
C20 C17 C19 C21 0.2(2) yes
C20 C18 ZR C21 40.4(1) yes
C20 C18 ZR C22 89.4(3) yes
C20 C18 ZR C23 -90.1(3) yes
C20 C18 ZR C24 -42.0(2) yes
C20 C18 ZR C25 0.2(1) yes
C20 C18 ZR C26 42.7(2) yes
C20 C18 C17 C21 -0.5(2) yes
C20 C18 C19 C21 -0.1(2) yes
C20 C19 ZR C21 37.1(1) yes
C20 C19 ZR C22 -33.2(3) yes
C20 C19 ZR C23 -83.3(2) yes
C20 C19 ZR C24 -68.7(2) yes
C20 C19 ZR C25 -36.6(2) yes
C20 C19 ZR C26 -12.7(2) yes
C20 C19 C17 C21 -0.2(2) yes
C20 C19 C18 C21 0.1(2) yes
C20 C21 ZR C22 116.3(2) yes
C20 C21 ZR C23 85.9(2) yes
C20 C21 ZR C24 58.1(2) yes
C20 C21 ZR C25 72.4(2) yes
C20 C21 ZR C26 104.1(2) yes
C21 ZR C22 C23 -137.9(2) yes
C21 ZR C22 C24 -100.2(1) yes
C21 ZR C22 C25 -60.3(1) yes
C21 ZR C22 C26 -23.3(2) yes
C21 ZR C23 C22 60.3(2) yes
C21 ZR C23 C24 -53.8(2) yes
C21 ZR C23 C25 -17.0(2) yes
C21 ZR C23 C26 23.0(2) yes
C21 ZR C24 C22 105.2(1) yes
C21 ZR C24 C23 142.3(1) yes
C21 ZR C24 C25 28.0(2) yes
C21 ZR C24 C26 64.6(1) yes
C21 ZR C25 C22 127.8(1) yes
C21 ZR C25 C23 168.1(1) yes
C21 ZR C25 C24 -154.2(2) yes
C21 ZR C25 C26 90.2(2) yes
C21 ZR C26 C22 158.9(2) yes
C21 ZR C26 C23 -164.1(1) yes
C21 ZR C26 C24 -123.2(1) yes
C21 ZR C26 C25 -86.8(2) yes
C21 C17 ZR C22 69.6(2) yes
C21 C17 ZR C23 54.3(3) yes
C21 C17 ZR C24 -12.3(2) yes
C21 C17 ZR C25 7.3(2) yes
C21 C17 ZR C26 41.3(2) yes
C21 C18 ZR C22 49.0(3) yes
C21 C18 ZR C23 -130.5(3) yes
C21 C18 ZR C24 -82.4(2) yes
C21 C18 ZR C25 -40.1(1) yes
C21 C18 ZR C26 2.3(2) yes
C21 C19 ZR C22 -70.3(2) yes
C21 C19 ZR C23 -120.3(1) yes
C21 C19 ZR C24 -105.7(1) yes
C21 C19 ZR C25 -73.6(1) yes
C21 C19 ZR C26 -49.7(1) yes
C21 C20 ZR C22 -82.0(2) yes
C21 C20 ZR C23 -121.2(2) yes
C21 C20 ZR C24 -128.2(2) yes
C21 C20 ZR C25 -102.1(2) yes
C21 C20 ZR C26 -75.5(2) yes
C22 ZR C23 C24 -114.1(2) yes
C22 ZR C23 C25 -77.3(2) yes
C22 ZR C23 C26 -37.3(2) yes
C22 ZR C24 C23 37.2(1) yes
C22 ZR C24 C25 -77.1(2) yes
C22 ZR C24 C26 -40.6(1) yes
C22 ZR C25 C23 40.4(1) yes
C22 ZR C25 C24 78.1(2) yes
C22 ZR C25 C26 -37.5(1) yes
C22 ZR C26 C23 37.0(1) yes
C22 ZR C26 C24 77.8(2) yes
C22 ZR C26 C25 114.2(2) yes
C22 C23 ZR C24 114.1(2) yes
C22 C23 ZR C25 77.3(2) yes
C22 C23 ZR C26 37.3(2) yes
C22 C23 C24 C25 0.2(3) yes
C22 C23 C24 C26 -0.8(2) yes
C22 C23 C25 C24 -179.8(3) yes
C22 C23 C25 C26 -1.4(2) yes
C22 C23 C26 C24 178.7(3) yes
C22 C23 C26 C25 177.8(3) yes
C22 C24 ZR C23 -37.2(1) yes
C22 C24 ZR C25 77.1(2) yes
C22 C24 ZR C26 40.6(1) yes
C22 C24 C23 C25 -0.2(3) yes
C22 C24 C23 C26 0.8(2) yes
C22 C24 C25 C23 0.1(2) yes
C22 C24 C25 C26 -1.5(2) yes
C22 C24 C26 C23 -0.8(2) yes
C22 C24 C26 C25 177.6(3) yes
C22 C25 ZR C23 -40.4(1) yes
C22 C25 ZR C24 -78.1(2) yes
C22 C25 ZR C26 37.5(1) yes
C22 C25 C23 C24 179.8(3) yes
C22 C25 C23 C26 1.4(2) yes
C22 C25 C24 C23 -0.1(2) yes
C22 C25 C24 C26 1.5(2) yes
C22 C25 C26 C23 -1.4(2) yes
C22 C25 C26 C24 -2.4(3) yes
C22 C26 ZR C23 -37.0(1) yes
C22 C26 ZR C24 -77.8(2) yes
C22 C26 ZR C25 -114.2(2) yes
C22 C26 C23 C24 -178.7(3) yes
C22 C26 C23 C25 -177.8(3) yes
C22 C26 C24 C23 0.8(2) yes
C22 C26 C24 C25 -177.6(3) yes
C22 C26 C25 C23 1.4(2) yes
C22 C26 C25 C24 2.4(3) yes
C23 ZR C22 C24 37.7(2) yes
C23 ZR C22 C25 77.5(2) yes
C23 ZR C22 C26 114.6(2) yes
C23 ZR C24 C25 -114.3(2) yes
C23 ZR C24 C26 -77.8(2) yes
C23 ZR C25 C24 37.7(2) yes
C23 ZR C25 C26 -77.9(2) yes
C23 ZR C26 C24 40.8(1) yes
C23 ZR C26 C25 77.2(2) yes
C23 C22 ZR C24 -37.7(2) yes
C23 C22 ZR C25 -77.5(2) yes
C23 C22 ZR C26 -114.6(2) yes
C23 C22 C24 C25 -179.8(3) yes
C23 C22 C24 C26 178.7(3) yes
C23 C22 C25 C24 0.1(2) yes
C23 C22 C25 C26 177.7(3) yes
C23 C22 C26 C24 -0.8(2) yes
C23 C22 C26 C25 -2.2(3) yes
C23 C24 ZR C25 114.3(2) yes
C23 C24 ZR C26 77.8(2) yes
C23 C24 C22 C25 179.8(3) yes
C23 C24 C22 C26 -178.7(3) yes
C23 C24 C25 C26 -1.6(3) yes
C23 C24 C26 C25 178.4(3) yes
C23 C25 ZR C24 -37.7(2) yes
C23 C25 ZR C26 77.9(2) yes
C23 C25 C22 C24 -0.1(2) yes
C23 C25 C22 C26 -177.7(3) yes
C23 C25 C24 C26 1.6(3) yes
C23 C25 C26 C24 -1.0(2) yes
C23 C26 ZR C24 -40.8(1) yes
C23 C26 ZR C25 -77.2(2) yes
C23 C26 C22 C24 0.8(2) yes
C23 C26 C22 C25 2.2(3) yes
C23 C26 C24 C25 -178.4(3) yes
C23 C26 C25 C24 1.0(2) yes
C24 ZR C22 C25 39.9(1) yes
C24 ZR C22 C26 76.9(2) yes
C24 ZR C23 C25 36.8(2) yes
C24 ZR C23 C26 76.8(2) yes
C24 ZR C25 C26 -115.6(2) yes
C24 ZR C26 C25 36.4(2) yes
C24 C22 ZR C25 -39.9(1) yes
C24 C22 ZR C26 -76.9(2) yes
C24 C22 C23 C25 0.1(2) yes
C24 C22 C23 C26 -1.3(3) yes
C24 C22 C25 C26 177.6(3) yes
C24 C22 C26 C25 -1.5(2) yes
C24 C23 ZR C25 -36.8(2) yes
C24 C23 ZR C26 -76.8(2) yes
C24 C23 C22 C25 -0.1(2) yes
C24 C23 C22 C26 1.3(3) yes
C24 C23 C25 C26 178.4(3) yes
C24 C23 C26 C25 -1.0(2) yes
C24 C25 ZR C26 115.6(2) yes
C24 C25 C22 C26 -177.6(3) yes
C24 C25 C23 C26 -178.4(3) yes
C24 C26 ZR C25 -36.4(2) yes
C24 C26 C22 C25 1.5(2) yes
C24 C26 C23 C25 1.0(2) yes
C25 ZR C22 C26 37.0(2) yes
C25 ZR C23 C26 40.0(1) yes
C25 ZR C24 C26 36.5(2) yes
C25 C22 ZR C26 -37.0(2) yes
C25 C22 C23 C26 -1.4(2) yes
C25 C22 C24 C26 -1.5(2) yes
C25 C23 ZR C26 -40.0(1) yes
C25 C23 C22 C26 1.4(2) yes
C25 C23 C24 C26 -1.0(2) yes
C25 C24 ZR C26 -36.5(2) yes
C25 C24 C22 C26 1.5(2) yes
C25 C24 C23 C26 1.0(2) yes
C25 C24 C23 C26 1.0(2) yes
